data_1518920
loop_
_publ_author_name
'Timothy C. Johnstone'
'Stephen J. Lippard'

_publ_section_title
;
 Improvements in the synthesis and understanding of the iodo-bridged
 intermediate en route to the Pt(IV) prodrug satraplatin
;
_journal_name_full 'Inorganica Chimica Acta'
_journal_page_first 254
_journal_page_last 259
_journal_volume 424
_journal_year 2015
_chemical_formula_moiety 'C12 H26 I2 N2 Pt, C3 H6 O'
_chemical_formula_sum 'C15 H32 I2 N2 O Pt'
_chemical_formula_weight 705.32
_chemical_name_systematic
;
 cis-dicyclohexylaminediiodoplatinum(II) acetone solvate
;
_space_group_IT_number 2
_symmetry_cell_setting triclinic
_symmetry_space_group_name_Hall '-P 1'
_symmetry_space_group_name_H-M 'P -1'
_atom_sites_solution_hydrogens geom
_atom_sites_solution_primary direct
_atom_sites_solution_secondary difmap
_cell_angle_alpha 87.1466(12)
_cell_angle_beta 66.6155(11)
_cell_angle_gamma 64.9903(11)
_cell_formula_units_Z 2
_cell_length_a 9.9819(9)
_cell_length_b 10.8095(10)
_cell_length_c 11.5144(10)
_cell_measurement_reflns_used 9978
_cell_measurement_temperature 100(2)
_cell_measurement_theta_max 28.33
_cell_measurement_theta_min 2.43
_cell_volume 1022.97(16)
_computing_cell_refinement 'Bruker SMART'
_computing_data_collection 'Bruker SMART'
_computing_data_reduction 'Bruker SAINT'
_computing_molecular_graphics 'Bruker SHELXTL'
_computing_publication_material 'Bruker SHELXTL'
_computing_structure_refinement 'Bruker SHELXTL'
_computing_structure_solution 'Bruker SHELXTL'
_diffrn_ambient_temperature 100(2)
_diffrn_measured_fraction_theta_full 0.991
_diffrn_measured_fraction_theta_max 0.991
_diffrn_measurement_device_type 'CCD area detector'
_diffrn_measurement_method 'phi and omega scans'
_diffrn_radiation_monochromator graphite
_diffrn_radiation_source 'fine-focus sealed tube'
_diffrn_radiation_type MoK\a
_diffrn_radiation_wavelength 0.71073
_diffrn_reflns_av_R_equivalents 0.0239
_diffrn_reflns_av_sigmaI/netI 0.0208
_diffrn_reflns_limit_h_max 13
_diffrn_reflns_limit_h_min -13
_diffrn_reflns_limit_k_max 14
_diffrn_reflns_limit_k_min -14
_diffrn_reflns_limit_l_max 15
_diffrn_reflns_limit_l_min -15
_diffrn_reflns_number 20172
_diffrn_reflns_theta_full 28.34
_diffrn_reflns_theta_max 28.34
_diffrn_reflns_theta_min 1.95
_exptl_absorpt_coefficient_mu 9.878
_exptl_absorpt_correction_T_max 0.4311
_exptl_absorpt_correction_T_min 0.2624
_exptl_absorpt_correction_type multi-scan
_exptl_absorpt_process_details 'Blessing, 1995'
_exptl_crystal_colour yellow
_exptl_crystal_density_diffrn 2.290
_exptl_crystal_density_method 'not measured'
_exptl_crystal_description plate
_exptl_crystal_F_000 656
_exptl_crystal_size_max 0.16
_exptl_crystal_size_mid 0.15
_exptl_crystal_size_min 0.06
_refine_diff_density_max 1.641
_refine_diff_density_min -1.686
_refine_diff_density_rms 0.196
_refine_ls_extinction_method none
_refine_ls_goodness_of_fit_ref 1.342
_refine_ls_hydrogen_treatment constr
_refine_ls_matrix_type full
_refine_ls_number_parameters 192
_refine_ls_number_reflns 5067
_refine_ls_number_restraints 0
_refine_ls_restrained_S_all 1.342
_refine_ls_R_factor_all 0.0266
_refine_ls_R_factor_gt 0.0259
_refine_ls_shift/su_max 0.001
_refine_ls_shift/su_mean 0.000
_refine_ls_structure_factor_coef Fsqd
_refine_ls_weighting_details 'calc w=1/[\s^2^(Fo^2^)+(0.0080P)^2^+9.9658P] where P=(Fo^2^+2Fc^2^)/3'
_refine_ls_weighting_scheme calc
_refine_ls_wR_factor_gt 0.0687
_refine_ls_wR_factor_ref 0.0690
_reflns_number_gt 4963
_reflns_number_total 5067
_reflns_threshold_expression >2sigma(I)
_cod_data_source_file ICA-2015-424-254-259-1.cif
_cod_data_source_block mononuclear
_cod_depositor_comments
;
The following automatic conversions were performed:

'_symmetry_cell_setting' value 'Triclinic' changed to 'triclinic'
according to the built-in table from CIF Core dictionary named
'cif_core.dic' version 2.4.1 from 2010-06-29.

Automatic conversion script
Id: cif_fix_values 3105 2015-03-04 15:46:00Z robertas 
;
_cod_original_cell_volume 1022.96(16)
_cod_original_sg_symbol_H-M P-1
_cod_database_code 1518920

loop_
_symmetry_equiv_pos_as_xyz
'x, y, z'
'-x, -y, -z'

loop_
_atom_site_label
_atom_site_type_symbol
_atom_site_fract_x
_atom_site_fract_y
_atom_site_fract_z
_atom_site_U_iso_or_equiv
_atom_site_adp_type
_atom_site_occupancy
_atom_site_symmetry_multiplicity
_atom_site_calc_flag
_atom_site_refinement_flags
_atom_site_disorder_assembly
_atom_site_disorder_group
Pt1 Pt 0.34046(2) 0.66003(2) 0.479649(19) 0.00960(6) Uani 1 1 d . . .
I2 I 0.29862(4) 0.47662(4) 0.37835(3) 0.01365(8) Uani 1 1 d . . .
I1 I 0.48185(5) 0.72243(4) 0.25794(3) 0.01564(8) Uani 1 1 d . . .
O1S O 0.1991(6) 0.7906(5) 0.8761(5) 0.0237(10) Uani 1 1 d . . .
N1 N 0.3865(6) 0.7975(5) 0.5583(5) 0.0139(9) Uani 1 1 d . . .
H1A H 0.4302 0.7536 0.6141 0.017 Uiso 1 1 calc R . .
H1B H 0.4664 0.8124 0.4931 0.017 Uiso 1 1 calc R . .
N2 N 0.2355(6) 0.6123(5) 0.6603(4) 0.0128(9) Uani 1 1 d . . .
H2A H 0.2960 0.5201 0.6597 0.015 Uiso 1 1 calc R . .
H2B H 0.2464 0.6605 0.7169 0.015 Uiso 1 1 calc R . .
C21 C 0.0595(7) 0.6391(5) 0.7135(5) 0.0116(10) Uani 1 1 d . . .
H21 H 0.0449 0.5886 0.6524 0.014 Uiso 1 1 calc R . .
C26 C -0.0483(7) 0.7933(6) 0.7269(5) 0.0124(10) Uani 1 1 d . . .
H26A H -0.0171 0.8250 0.6423 0.015 Uiso 1 1 calc R . .
H26B H -0.0319 0.8451 0.7845 0.015 Uiso 1 1 calc R . .
C3S C 0.2514(7) 0.7800(6) 0.9568(6) 0.0152(11) Uani 1 1 d . . .
C25 C -0.2285(7) 0.8230(6) 0.7812(6) 0.0184(12) Uani 1 1 d . . .
H25A H -0.2968 0.9236 0.7930 0.022 Uiso 1 1 calc R . .
H25B H -0.2468 0.7780 0.7199 0.022 Uiso 1 1 calc R . .
C22 C 0.0106(7) 0.5869(6) 0.8427(5) 0.0148(11) Uani 1 1 d . . .
H22A H 0.0788 0.4864 0.8318 0.018 Uiso 1 1 calc R . .
H22B H 0.0297 0.6328 0.9028 0.018 Uiso 1 1 calc R . .
C1S C 0.2221(8) 0.9073(6) 1.0301(6) 0.0201(12) Uani 1 1 d . . .
H1S1 H 0.3127 0.9309 0.9861 0.030 Uiso 1 1 calc R . .
H1S2 H 0.2136 0.8896 1.1165 0.030 Uiso 1 1 calc R . .
H1S3 H 0.1208 0.9840 1.0355 0.030 Uiso 1 1 calc R . .
C23 C -0.1685(8) 0.6164(6) 0.8983(6) 0.0189(12) Uani 1 1 d . . .
H23A H -0.1850 0.5621 0.8429 0.023 Uiso 1 1 calc R . .
H23B H -0.1991 0.5871 0.9841 0.023 Uiso 1 1 calc R . .
C11 C 0.2521(7) 0.9373(6) 0.6283(5) 0.0127(10) Uani 1 1 d . . .
H11 H 0.1617 0.9232 0.6970 0.015 Uiso 1 1 calc R . .
C13 C 0.1759(8) 1.1507(6) 0.7655(6) 0.0188(12) Uani 1 1 d . . .
H13A H 0.2178 1.1985 0.8033 0.023 Uiso 1 1 calc R . .
H13B H 0.0885 1.1368 0.8361 0.023 Uiso 1 1 calc R . .
C2S C 0.3477(9) 0.6441(6) 0.9872(6) 0.0227(13) Uani 1 1 d . . .
H2S1 H 0.3612 0.5696 0.9321 0.034 Uiso 1 1 calc R . .
H2S2 H 0.2906 0.6369 1.0769 0.034 Uiso 1 1 calc R . .
H2S3 H 0.4548 0.6364 0.9726 0.034 Uiso 1 1 calc R . .
C24 C -0.2773(8) 0.7692(7) 0.9087(6) 0.0215(13) Uani 1 1 d . . .
H24A H -0.3914 0.7839 0.9393 0.026 Uiso 1 1 calc R . .
H24B H -0.2709 0.8222 0.9725 0.026 Uiso 1 1 calc R . .
C16 C 0.1862(8) 1.0237(6) 0.5374(6) 0.0183(12) Uani 1 1 d . . .
H16A H 0.2753 1.0345 0.4658 0.022 Uiso 1 1 calc R . .
H16B H 0.1427 0.9760 0.5014 0.022 Uiso 1 1 calc R . .
C15 C 0.0521(8) 1.1653(6) 0.6078(6) 0.0228(13) Uani 1 1 d . . .
H15A H -0.0431 1.1547 0.6710 0.027 Uiso 1 1 calc R . .
H15B H 0.0178 1.2225 0.5458 0.027 Uiso 1 1 calc R . .
C14 C 0.1071(9) 1.2397(6) 0.6770(7) 0.0248(14) Uani 1 1 d . . .
H14A H 0.1911 1.2630 0.6129 0.030 Uiso 1 1 calc R . .
H14B H 0.0134 1.3270 0.7277 0.030 Uiso 1 1 calc R . .
C12 C 0.3129(7) 1.0110(6) 0.6916(6) 0.0152(11) Uani 1 1 d . . .
H12A H 0.3537 0.9533 0.7507 0.018 Uiso 1 1 calc R . .
H12B H 0.4039 1.0245 0.6253 0.018 Uiso 1 1 calc R . .

loop_
_atom_site_aniso_label
_atom_site_aniso_U_11
_atom_site_aniso_U_22
_atom_site_aniso_U_33
_atom_site_aniso_U_23
_atom_site_aniso_U_13
_atom_site_aniso_U_12
Pt1 0.00961(10) 0.00864(9) 0.01004(10) -0.00042(7) -0.00459(8) -0.00290(7)
I2 0.01547(18) 0.01108(16) 0.01496(17) -0.00143(13) -0.00834(14) -0.00410(13)
I1 0.01660(18) 0.01668(17) 0.01212(16) 0.00176(13) -0.00428(14) -0.00752(14)
O1S 0.031(3) 0.021(2) 0.027(2) 0.0059(19) -0.019(2) -0.014(2)
N1 0.016(2) 0.008(2) 0.019(2) -0.0030(18) -0.009(2) -0.0041(18)
N2 0.012(2) 0.013(2) 0.011(2) 0.0015(17) -0.0024(18) -0.0050(18)
C21 0.012(3) 0.011(2) 0.010(2) -0.0015(19) -0.004(2) -0.005(2)
C26 0.011(3) 0.012(2) 0.015(3) 0.001(2) -0.006(2) -0.005(2)
C3S 0.016(3) 0.015(3) 0.014(3) 0.000(2) -0.004(2) -0.009(2)
C25 0.015(3) 0.015(3) 0.024(3) 0.002(2) -0.007(2) -0.006(2)
C22 0.018(3) 0.013(2) 0.013(3) 0.002(2) -0.007(2) -0.007(2)
C1S 0.026(3) 0.015(3) 0.022(3) -0.002(2) -0.014(3) -0.008(2)
C23 0.022(3) 0.021(3) 0.016(3) 0.003(2) -0.005(2) -0.014(3)
C11 0.014(3) 0.011(2) 0.016(3) 0.000(2) -0.008(2) -0.006(2)
C13 0.016(3) 0.018(3) 0.019(3) -0.006(2) -0.005(2) -0.006(2)
C2S 0.031(4) 0.016(3) 0.025(3) 0.004(2) -0.017(3) -0.009(3)
C24 0.016(3) 0.020(3) 0.023(3) 0.000(2) -0.002(3) -0.008(2)
C16 0.020(3) 0.013(3) 0.020(3) -0.001(2) -0.011(3) -0.003(2)
C15 0.023(3) 0.015(3) 0.022(3) -0.009(2) -0.012(3) 0.002(2)
C14 0.032(4) 0.011(3) 0.025(3) -0.004(2) -0.011(3) -0.005(3)
C12 0.016(3) 0.016(3) 0.016(3) -0.001(2) -0.008(2) -0.008(2)

loop_
_atom_type_symbol
_atom_type_description
_atom_type_scat_dispersion_real
_atom_type_scat_dispersion_imag
_atom_type_scat_source
C C 0.0033 0.0016 'International Tables Vol C Tables 4.2.6.8 and 6.1.1.4'
H H 0.0000 0.0000 'International Tables Vol C Tables 4.2.6.8 and 6.1.1.4'
N N 0.0061 0.0033 'International Tables Vol C Tables 4.2.6.8 and 6.1.1.4'
O O 0.0106 0.0060 'International Tables Vol C Tables 4.2.6.8 and 6.1.1.4'
I I -0.4742 1.8119 'International Tables Vol C Tables 4.2.6.8 and 6.1.1.4'
Pt Pt -1.7033 8.3905 'International Tables Vol C Tables 4.2.6.8 and 6.1.1.4'

loop_
_geom_angle_atom_site_label_1
_geom_angle_atom_site_label_2
_geom_angle_atom_site_label_3
_geom_angle
_geom_angle_site_symmetry_1
_geom_angle_site_symmetry_3
N1 Pt1 N2 89.9(2) . .
N1 Pt1 I1 87.43(15) . .
N2 Pt1 I1 176.87(14) . .
N1 Pt1 I2 176.83(13) . .
N2 Pt1 I2 90.35(14) . .
I1 Pt1 I2 92.277(14) . .
C11 N1 Pt1 120.8(4) . .
C21 N2 Pt1 119.2(3) . .
N2 C21 C26 109.8(4) . .
N2 C21 C22 110.6(4) . .
C26 C21 C22 110.5(4) . .
C21 C26 C25 110.6(5) . .
O1S C3S C2S 122.8(5) . .
O1S C3S C1S 120.1(5) . .
C2S C3S C1S 117.0(5) . .
C24 C25 C26 110.5(5) . .
C23 C22 C21 110.8(5) . .
C24 C23 C22 111.2(5) . .
N1 C11 C16 110.4(5) . .
N1 C11 C12 110.4(4) . .
C16 C11 C12 111.3(5) . .
C12 C13 C14 110.4(5) . .
C25 C24 C23 111.9(5) . .
C15 C16 C11 110.4(5) . .
C16 C15 C14 112.3(5) . .
C13 C14 C15 111.7(5) . .
C13 C12 C11 110.4(5) . .

loop_
_geom_bond_atom_site_label_1
_geom_bond_atom_site_label_2
_geom_bond_distance
_geom_bond_site_symmetry_2
Pt1 N1 2.069(5) .
Pt1 N2 2.076(5) .
Pt1 I1 2.5957(5) .
Pt1 I2 2.6043(4) .
O1S C3S 1.213(7) .
N1 C11 1.511(7) .
N2 C21 1.510(7) .
C21 C26 1.529(7) .
C21 C22 1.530(8) .
C26 C25 1.539(8) .
C3S C2S 1.492(8) .
C3S C1S 1.507(8) .
C25 C24 1.523(9) .
C22 C23 1.529(8) .
C23 C24 1.524(9) .
C11 C16 1.527(8) .
C11 C12 1.534(8) .
C13 C12 1.527(8) .
C13 C14 1.528(9) .
C16 C15 1.524(8) .
C15 C14 1.539(9) .

loop_
_geom_torsion_atom_site_label_1
_geom_torsion_atom_site_label_2
_geom_torsion_atom_site_label_3
_geom_torsion_atom_site_label_4
_geom_torsion
_geom_torsion_site_symmetry_1
_geom_torsion_site_symmetry_2
_geom_torsion_site_symmetry_3
_geom_torsion_site_symmetry_4
N2 Pt1 N1 C11 -76.8(4) . . . .
I1 Pt1 N1 C11 104.8(4) . . . .
N1 Pt1 N2 C21 119.3(4) . . . .
I2 Pt1 N2 C21 -63.8(4) . . . .
Pt1 N2 C21 C26 -62.1(5) . . . .
Pt1 N2 C21 C22 175.8(3) . . . .
N2 C21 C26 C25 -179.9(4) . . . .
C22 C21 C26 C25 -57.8(6) . . . .
C21 C26 C25 C24 56.6(6) . . . .
N2 C21 C22 C23 178.9(4) . . . .
C26 C21 C22 C23 57.2(6) . . . .
C21 C22 C23 C24 -55.5(6) . . . .
Pt1 N1 C11 C16 -63.8(6) . . . .
Pt1 N1 C11 C12 172.7(4) . . . .
C26 C25 C24 C23 -55.4(7) . . . .
C22 C23 C24 C25 55.0(7) . . . .
N1 C11 C16 C15 -179.3(5) . . . .
C12 C11 C16 C15 -56.4(7) . . . .
C11 C16 C15 C14 53.9(7) . . . .
C12 C13 C14 C15 54.9(7) . . . .
C16 C15 C14 C13 -53.7(8) . . . .
C14 C13 C12 C11 -57.3(7) . . . .
N1 C11 C12 C13 -178.5(5) . . . .
C16 C11 C12 C13 58.6(6) . . . .
